data_2224912
loop_
_publ_author_name
'Hemamalini, Madhukar'
'Fun, Hoong-Kun'

_publ_section_title
;
 2-Amino-4-methylpyridinium 4-nitrobenzoate
;
_journal_coeditor_code CI5013
_journal_issue 2
_journal_name_full 'Acta Crystallographica Section E'
_journal_page_first o335
_journal_paper_doi 10.1107/S1600536810000693
_journal_volume 66
_journal_year 2010
_chemical_formula_iupac 'C6 H9 N2 +, C7 H4 N O4 -'
_chemical_formula_moiety 'C6 H9 N2 +, C7 H4 N O4 -'
_chemical_formula_sum 'C13 H13 N3 O4'
_chemical_formula_weight 275.26
_chemical_name_systematic
;
2-Amino-4-methylpyridinium 4-nitrobenzoate
;
_space_group_IT_number 7
_symmetry_cell_setting monoclinic
_symmetry_space_group_name_Hall 'P -2yc'
_symmetry_space_group_name_H-M 'P 1 c 1'
_atom_sites_solution_hydrogens geom
_atom_sites_solution_primary direct
_atom_sites_solution_secondary difmap
_audit_creation_method SHELXL-97
_cell_angle_alpha 90.00
_cell_angle_beta 92.1940(10)
_cell_angle_gamma 90.00
_cell_formula_units_Z 2
_cell_length_a 10.5267(2)
_cell_length_b 5.01870(10)
_cell_length_c 12.2436(3)
_cell_measurement_reflns_used 3965
_cell_measurement_temperature 100.00(10)
_cell_measurement_theta_max 34.79
_cell_measurement_theta_min 3.33
_cell_volume 646.36(2)
_computing_cell_refinement 'SAINT (Bruker, 2009)'
_computing_data_collection 'APEX2 (Bruker, 2009)'
_computing_data_reduction 'SAINT (Bruker, 2009)'
_computing_molecular_graphics 'SHELXTL (Sheldrick, 2008)'
_computing_publication_material 'SHELXTL (Sheldrick, 2008) and PLATON (Spek, 2009)'
_computing_structure_refinement 'SHELXL97 (Sheldrick, 2008)'
_computing_structure_solution 'SHELXS97 (Sheldrick, 2008)'
_diffrn_ambient_temperature 100.00(10)
_diffrn_measured_fraction_theta_full 0.996
_diffrn_measured_fraction_theta_max 0.996
_diffrn_measurement_device_type
;
Bruker SMART APEXII CCD area-detector diffractometer
;
_diffrn_measurement_method '\f and \w scans'
_diffrn_radiation_monochromator graphite
_diffrn_radiation_source 'fine-focus sealed tube'
_diffrn_radiation_type MoK\a
_diffrn_radiation_wavelength 0.71073
_diffrn_reflns_av_R_equivalents 0.0286
_diffrn_reflns_av_sigmaI/netI 0.0343
_diffrn_reflns_limit_h_max 16
_diffrn_reflns_limit_h_min -16
_diffrn_reflns_limit_k_max 8
_diffrn_reflns_limit_k_min -8
_diffrn_reflns_limit_l_max 18
_diffrn_reflns_limit_l_min -19
_diffrn_reflns_number 10644
_diffrn_reflns_theta_full 35.04
_diffrn_reflns_theta_max 35.04
_diffrn_reflns_theta_min 1.94
_diffrn_standards_number 0
_exptl_absorpt_coefficient_mu 0.107
_exptl_absorpt_correction_T_max 0.9828
_exptl_absorpt_correction_T_min 0.9493
_exptl_absorpt_correction_type multi-scan
_exptl_absorpt_process_details '(SADABS; Bruker, 2009)'
_exptl_crystal_colour colourless
_exptl_crystal_density_diffrn 1.414
_exptl_crystal_density_method 'not measured'
_exptl_crystal_description Block
_exptl_crystal_F_000 288
_exptl_crystal_size_max 0.491
_exptl_crystal_size_mid 0.282
_exptl_crystal_size_min 0.162
_refine_diff_density_max 0.439
_refine_diff_density_min -0.296
_refine_ls_extinction_method none
_refine_ls_goodness_of_fit_ref 1.032
_refine_ls_hydrogen_treatment mixed
_refine_ls_matrix_type full
_refine_ls_number_parameters 222
_refine_ls_number_reflns 2841
_refine_ls_number_restraints 2
_refine_ls_restrained_S_all 1.031
_refine_ls_R_factor_all 0.0583
_refine_ls_R_factor_gt 0.0468
_refine_ls_shift/su_max 0.001
_refine_ls_shift/su_mean 0.000
_refine_ls_structure_factor_coef Fsqd
_refine_ls_weighting_details 'calc w=1/[\s^2^(Fo^2^)+(0.0808P)^2^] where P=(Fo^2^+2Fc^2^)/3'
_refine_ls_weighting_scheme calc
_refine_ls_wR_factor_gt 0.1171
_refine_ls_wR_factor_ref 0.1244
_reflns_number_gt 2390
_reflns_number_total 2841
_reflns_threshold_expression I>2\s(I)
_cod_data_source_file ci5013.cif
_cod_data_source_block I
_cod_depositor_comments
;
The following automatic conversions were performed:
'_symmetry_cell_setting' value 'Monoclinic' changed to 'monoclinic'
according to '/home/saulius/struct/CIF-dictionaries/cif_core.dic'
dictionary named 'cif_core.dic' version 2.4.1 from 2010-06-29.

Automatic conversion script
Id: cif_fix_enum 1527 2010-12-29 10:47:43Z saulius 

The following automatic conversions were performed:

'_symmetry_cell_setting' value 'Monoclinic' changed to 'monoclinic'
according to /home/saulius/struct/CIF-dictionaries/cif_core.dic
dictionary named 'cif_core.dic' version 2.4.1 from 2010-06-29.

Automatic conversion script
Id: cif_fix_values 1715 2011-07-08 13:25:40Z adriana 
;
_cod_original_sg_symbol_H-M 'P c'
_cod_database_code 2224912
_cod_database_fobs_code 2224912

loop_
_symmetry_equiv_pos_as_xyz
'x, y, z'
'x, -y, z+1/2'

loop_
_atom_site_type_symbol
_atom_site_label
_atom_site_fract_x
_atom_site_fract_y
_atom_site_fract_z
_atom_site_U_iso_or_equiv
_atom_site_adp_type
_atom_site_calc_flag
_atom_site_refinement_flags
_atom_site_occupancy
_atom_site_disorder_assembly
_atom_site_disorder_group
O O1 0.80158(13) 0.6741(3) -0.02376(11) 0.0242(3) Uani d . 1 . .
O O2 0.71718(12) 0.7465(3) 0.13779(10) 0.0199(2) Uani d . 1 . .
O O3 1.22450(16) -0.2278(4) 0.19930(13) 0.0424(5) Uani d . 1 . .
O O4 1.13745(12) -0.1978(3) 0.35531(10) 0.0223(3) Uani d . 1 . .
N N1 1.14461(14) -0.1369(3) 0.25872(13) 0.0198(3) Uani d . 1 . .
C C1 0.79450(13) 0.6328(3) 0.07603(12) 0.0153(3) Uani d . 1 . .
C C2 0.88627(14) 0.4321(3) 0.12679(12) 0.0148(3) Uani d . 1 . .
C C3 0.96760(16) 0.2969(4) 0.05869(14) 0.0207(3) Uani d . 1 . .
C C4 1.05331(17) 0.1098(4) 0.10127(14) 0.0222(3) Uani d . 1 . .
C C5 1.05432(15) 0.0620(3) 0.21297(13) 0.0171(3) Uani d . 1 . .
C C6 0.97482(15) 0.1920(3) 0.28289(13) 0.0162(3) Uani d . 1 . .
C C7 0.88970(14) 0.3788(4) 0.23830(13) 0.0160(3) Uani d . 1 . .
N N2 0.57997(13) 0.1076(3) 1.02192(11) 0.0178(3) Uani d . 1 . .
N N3 0.67843(14) 0.0756(3) 0.85722(12) 0.0210(3) Uani d . 1 . .
C C8 0.49010(17) 0.2097(4) 1.08697(15) 0.0214(3) Uani d . 1 . .
C C9 0.40877(17) 0.4041(4) 1.05116(16) 0.0240(3) Uani d . 1 . .
C C10 0.41950(16) 0.5031(3) 0.94309(15) 0.0207(3) Uani d . 1 . .
C C11 0.51011(15) 0.3970(3) 0.87848(14) 0.0193(3) Uani d . 1 . .
C C12 0.59201(15) 0.1925(3) 0.91783(14) 0.0169(3) Uani d . 1 . .
C C13 0.33051(18) 0.7156(4) 0.90181(19) 0.0259(4) Uani d . 1 . .
H H13A 0.3574 0.7791 0.8324 0.039 Uiso calc R 1 . .
H H13B 0.3308 0.8605 0.9530 0.039 Uiso calc R 1 . .
H H13C 0.2462 0.6439 0.8934 0.039 Uiso calc R 1 . .
H H3A 0.969(2) 0.351(5) -0.017(2) 0.023(6) Uiso d . 1 . .
H H4A 1.110(2) 0.010(5) 0.055(2) 0.020(6) Uiso d . 1 . .
H H6A 0.977(2) 0.176(5) 0.364(2) 0.025(6) Uiso d . 1 . .
H H7A 0.833(2) 0.476(6) 0.289(2) 0.028(7) Uiso d . 1 . .
H H8A 0.479(3) 0.152(6) 1.160(3) 0.045(9) Uiso d . 1 . .
H H9A 0.347(3) 0.490(6) 1.095(2) 0.036(7) Uiso d . 1 . .
H H11A 0.519(3) 0.464(6) 0.804(2) 0.029(6) Uiso d . 1 . .
H H1N2 0.631(3) -0.026(7) 1.052(3) 0.043(8) Uiso d . 1 . .
H H1N3 0.690(3) 0.148(8) 0.796(3) 0.054(10) Uiso d . 1 . .
H H2N3 0.726(3) -0.058(7) 0.894(3) 0.046(8) Uiso d . 1 . .

loop_
_atom_site_aniso_label
_atom_site_aniso_U_11
_atom_site_aniso_U_22
_atom_site_aniso_U_33
_atom_site_aniso_U_12
_atom_site_aniso_U_13
_atom_site_aniso_U_23
O1 0.0315(7) 0.0287(7) 0.0127(5) 0.0121(5) 0.0045(5) 0.0033(5)
O2 0.0231(5) 0.0239(6) 0.0131(5) 0.0076(5) 0.0048(4) 0.0012(4)
O3 0.0476(10) 0.0597(11) 0.0206(7) 0.0367(9) 0.0094(7) 0.0023(7)
O4 0.0258(6) 0.0253(7) 0.0161(6) 0.0035(5) 0.0024(5) 0.0043(5)
N1 0.0226(6) 0.0214(7) 0.0153(6) 0.0055(5) 0.0007(5) -0.0001(5)
C1 0.0173(6) 0.0164(7) 0.0122(7) 0.0004(5) 0.0014(5) -0.0015(5)
C2 0.0175(6) 0.0162(7) 0.0109(6) 0.0009(5) 0.0021(5) -0.0010(5)
C3 0.0248(8) 0.0263(9) 0.0110(7) 0.0063(6) 0.0034(6) 0.0006(6)
C4 0.0254(8) 0.0276(9) 0.0139(7) 0.0094(7) 0.0054(6) -0.0019(6)
C5 0.0172(6) 0.0198(8) 0.0143(7) 0.0027(5) 0.0009(5) -0.0005(6)
C6 0.0177(6) 0.0189(8) 0.0121(7) 0.0017(5) 0.0023(5) 0.0017(5)
C7 0.0175(6) 0.0191(8) 0.0116(6) 0.0032(5) 0.0028(5) -0.0006(5)
N2 0.0195(6) 0.0195(7) 0.0145(6) 0.0048(5) 0.0031(5) -0.0001(5)
N3 0.0241(7) 0.0228(7) 0.0165(6) 0.0065(5) 0.0062(5) 0.0045(5)
C8 0.0245(7) 0.0245(8) 0.0155(7) 0.0047(6) 0.0045(6) -0.0026(6)
C9 0.0229(7) 0.0255(9) 0.0238(8) 0.0068(6) 0.0050(6) -0.0045(6)
C10 0.0194(6) 0.0161(7) 0.0263(8) 0.0015(5) -0.0019(6) -0.0017(6)
C11 0.0222(7) 0.0160(7) 0.0195(7) 0.0018(5) -0.0006(6) 0.0019(5)
C12 0.0182(6) 0.0167(7) 0.0159(7) 0.0009(5) 0.0016(5) 0.0010(6)
C13 0.0237(8) 0.0199(8) 0.0336(10) 0.0050(6) -0.0043(7) -0.0012(7)

loop_
_atom_type_symbol
_atom_type_description
_atom_type_scat_dispersion_real
_atom_type_scat_dispersion_imag
_atom_type_scat_source
C C 0.0033 0.0000 'International Tables Vol C Tables 4.2.6.8 and 6.1.1.4'
H H 0.0000 0.0000 'International Tables Vol C Tables 4.2.6.8 and 6.1.1.4'
N N 0.0061 0.0000 'International Tables Vol C Tables 4.2.6.8 and 6.1.1.4'
O O 0.0106 0.0000 'International Tables Vol C Tables 4.2.6.8 and 6.1.1.4'

loop_
_geom_angle_atom_site_label_1
_geom_angle_atom_site_label_2
_geom_angle_atom_site_label_3
_geom_angle_site_symmetry_1
_geom_angle_site_symmetry_3
_geom_angle
_geom_angle_publ_flag
O3 N1 O4 . . 123.39(16) ?
O3 N1 C5 . . 118.38(16) ?
O4 N1 C5 . . 118.21(14) ?
O1 C1 O2 . . 125.08(16) ?
O1 C1 C2 . . 116.94(13) ?
O2 C1 C2 . . 117.98(14) ?
C7 C2 C3 . . 120.02(15) ?
C7 C2 C1 . . 121.57(13) ?
C3 C2 C1 . . 118.40(14) ?
C4 C3 C2 . . 120.61(16) ?
C4 C3 H3A . . 121.0(14) ?
C2 C3 H3A . . 118.0(14) ?
C5 C4 C3 . . 117.84(15) ?
C5 C4 H4A . . 120.0(14) ?
C3 C4 H4A . . 122.1(14) ?
C6 C5 C4 . . 123.09(15) ?
C6 C5 N1 . . 118.73(15) ?
C4 C5 N1 . . 118.17(15) ?
C5 C6 C7 . . 118.03(15) ?
C5 C6 H6A . . 126.2(14) ?
C7 C6 H6A . . 115.6(14) ?
C2 C7 C6 . . 120.40(14) ?
C2 C7 H7A . . 121.4(16) ?
C6 C7 H7A . . 118.2(16) ?
C12 N2 C8 . . 121.65(14) ?
C12 N2 H1N2 . . 122.2(19) ?
C8 N2 H1N2 . . 116.1(19) ?
C12 N3 H1N3 . . 116(2) ?
C12 N3 H2N3 . . 114.0(19) ?
H1N3 N3 H2N3 . . 130(3) ?
C9 C8 N2 . . 121.68(17) ?
C9 C8 H8A . . 115.0(19) ?
N2 C8 H8A . . 123.4(19) ?
C8 C9 C10 . . 118.65(15) ?
C8 C9 H9A . . 125.2(17) ?
C10 C9 H9A . . 116.0(18) ?
C11 C10 C9 . . 118.90(15) ?
C11 C10 C13 . . 121.55(17) ?
C9 C10 C13 . . 119.53(17) ?
C10 C11 C12 . . 120.97(16) ?
C10 C11 H11A . . 119.6(16) ?
C12 C11 H11A . . 119.4(16) ?
N3 C12 N2 . . 118.43(15) ?
N3 C12 C11 . . 123.42(16) ?
N2 C12 C11 . . 118.13(15) ?
C10 C13 H13A . . 109.5 ?
C10 C13 H13B . . 109.5 ?
H13A C13 H13B . . 109.5 ?
C10 C13 H13C . . 109.5 ?
H13A C13 H13C . . 109.5 ?
H13B C13 H13C . . 109.5 ?

loop_
_geom_bond_atom_site_label_1
_geom_bond_atom_site_label_2
_geom_bond_site_symmetry_2
_geom_bond_distance
_geom_bond_publ_flag
O1 C1 . 1.244(2) ?
O2 C1 . 1.2675(19) ?
O3 N1 . 1.221(2) ?
O4 N1 . 1.227(2) ?
N1 C5 . 1.474(2) ?
C1 C2 . 1.513(2) ?
C2 C7 . 1.390(2) ?
C2 C3 . 1.394(2) ?
C3 C4 . 1.390(3) ?
C3 H3A . 0.96(3) ?
C4 C5 . 1.388(2) ?
C4 H4A . 0.98(2) ?
C5 C6 . 1.383(2) ?
C6 C7 . 1.394(2) ?
C6 H6A . 0.99(3) ?
C7 H7A . 1.00(3) ?
N2 C12 . 1.354(2) ?
N2 C8 . 1.360(2) ?
N2 H1N2 . 0.93(3) ?
N3 C12 . 1.332(2) ?
N3 H1N3 . 0.85(4) ?
N3 H2N3 . 0.94(3) ?
C8 C9 . 1.359(3) ?
C8 H8A . 0.95(3) ?
C9 C10 . 1.422(3) ?
C9 H9A . 0.96(3) ?
C10 C11 . 1.370(2) ?
C10 C13 . 1.495(3) ?
C11 C12 . 1.413(2) ?
C11 H11A . 0.98(3) ?
C13 H13A . 0.96 ?
C13 H13B . 0.96 ?
C13 H13C . 0.96 ?

loop_
_geom_hbond_atom_site_label_D
_geom_hbond_atom_site_label_H
_geom_hbond_atom_site_label_A
_geom_hbond_site_symmetry_A
_geom_hbond_distance_DH
_geom_hbond_distance_HA
_geom_hbond_distance_DA
_geom_hbond_angle_DHA
_geom_hbond_publ_flag
N2 H1N2 O1 1_546 0.93(3) 2.55(3) 3.254(2) 134(3) yes
N2 H1N2 O2 1_546 0.93(3) 1.78(3) 2.688(2) 167(3) yes
N3 H1N3 O2 2_565 0.85(4) 2.04(4) 2.875(2) 170(4) yes
N3 H2N3 O1 1_546 0.94(3) 1.84(3) 2.778(2) 173(3) yes
C3 H3A O4 2_554 0.97(2) 2.53(2) 3.160(2) 123(2) yes
C6 H6A O1 2_565 1.00(2) 2.46(2) 3.116(2) 123(3) yes
C7 H7A O1 2_565 1.00(3) 2.45(3) 3.102(2) 122(2) yes
C9 H9A O3 1_466 0.96(3) 2.33(3) 3.276(3) 168(3) yes
C13 H13C O4 2_455 0.96 2.55 3.335(2) 139 yes

loop_
_geom_torsion_atom_site_label_1
_geom_torsion_atom_site_label_2
_geom_torsion_atom_site_label_3
_geom_torsion_atom_site_label_4
_geom_torsion_site_symmetry_1
_geom_torsion_site_symmetry_2
_geom_torsion_site_symmetry_3
_geom_torsion_site_symmetry_4
_geom_torsion
_geom_torsion_publ_flag
O1 C1 C2 C7 . . . . 177.48(16) ?
O2 C1 C2 C7 . . . . -2.2(2) ?
O1 C1 C2 C3 . . . . -3.3(2) ?
O2 C1 C2 C3 . . . . 177.03(16) ?
C7 C2 C3 C4 . . . . -0.5(3) ?
C1 C2 C3 C4 . . . . -179.77(17) ?
C2 C3 C4 C5 . . . . 0.4(3) ?
C3 C4 C5 C6 . . . . -0.3(3) ?
C3 C4 C5 N1 . . . . 179.75(17) ?
O3 N1 C5 C6 . . . . -171.50(18) ?
O4 N1 C5 C6 . . . . 6.8(2) ?
O3 N1 C5 C4 . . . . 8.5(3) ?
O4 N1 C5 C4 . . . . -173.20(17) ?
C4 C5 C6 C7 . . . . 0.2(3) ?
N1 C5 C6 C7 . . . . -179.78(15) ?
C3 C2 C7 C6 . . . . 0.5(2) ?
C1 C2 C7 C6 . . . . 179.72(15) ?
C5 C6 C7 C2 . . . . -0.4(2) ?
C12 N2 C8 C9 . . . . -0.7(3) ?
N2 C8 C9 C10 . . . . -0.5(3) ?
C8 C9 C10 C11 . . . . 0.8(3) ?
C8 C9 C10 C13 . . . . 179.63(18) ?
C9 C10 C11 C12 . . . . 0.0(2) ?
C13 C10 C11 C12 . . . . -178.76(16) ?
C8 N2 C12 N3 . . . . -177.11(16) ?
C8 N2 C12 C11 . . . . 1.5(2) ?
C10 C11 C12 N3 . . . . 177.40(17) ?
C10 C11 C12 N2 . . . . -1.2(2) ?
